data_4062890
_journal_name_full Organometallics
_journal_paper_doi 10.1021/om049739y
_journal_year 2004
_chemical_formula_sum 'C26 H20 Fe2 O2'
_chemical_formula_weight 476.12
_space_group_IT_number 61
_symmetry_cell_setting orthorhombic
_symmetry_space_group_name_Hall '-P 2ac 2ab'
_symmetry_space_group_name_H-M 'P b c a'
_cell_angle_alpha 90.00
_cell_angle_beta 90.00
_cell_angle_gamma 90.00
_cell_formula_units_Z 4
_cell_length_a 9.5430(15)
_cell_length_b 11.7330(16)
_cell_length_c 17.563(3)
_cell_measurement_temperature 293(2)
_cell_volume 1966.5(5)
_diffrn_ambient_temperature 293(2)
_exptl_crystal_density_diffrn 1.608
_cod_depositor_comments
;
The following automatic conversions were performed:
'_symmetry_cell_setting' value 'Orthorhombic' changed to 'orthorhombic'
according to '/home/saulius/struct/CIF-dictionaries/cif_core.dic'
dictionary named 'cif_core.dic' version 2.4.1 from 2010-06-29.

Automatic conversion script
Id: cif_fix_enum 1527 2010-12-29 10:47:43Z saulius 
;
_cod_database_code 4062890

loop_
_symmetry_equiv_pos_as_xyz
'x, y, z'
'-x+1/2, -y, z+1/2'
'x+1/2, -y+1/2, -z'
'-x, y+1/2, -z+1/2'
'-x, -y, -z'
'x-1/2, y, -z-1/2'
'-x-1/2, y-1/2, z'
'x, -y-1/2, z-1/2'

loop_
_atom_site_label
_atom_site_type_symbol
_atom_site_fract_x
_atom_site_fract_y
_atom_site_fract_z
_atom_site_U_iso_or_equiv
_atom_site_adp_type
_atom_site_occupancy
_atom_site_calc_flag
_atom_site_refinement_flags
_atom_site_disorder_assembly
_atom_site_disorder_group
Fe1 Fe 0.15771(6) 0.29580(5) 0.36681(3) 0.0350(2) Uani 1 d . . .
O1 O -0.1014(5) 0.0602(3) 0.3619(2) 0.0865(14) Uani 1 d . . .
C1 C 0.1386(5) 0.3132(4) 0.4818(3) 0.0460(12) Uani 1 d . . .
C2 C 0.0337(4) 0.2365(3) 0.4530(2) 0.0373(9) Uani 1 d . . .
C3 C -0.0474(5) 0.3010(4) 0.3992(3) 0.0419(10) Uani 1 d . . .
C4 C 0.0070(5) 0.4126(4) 0.3963(3) 0.0497(13) Uani 1 d . . .
C5 C 0.1215(6) 0.4201(4) 0.4458(3) 0.0485(12) Uani 1 d . . .
C6 C 0.2234(6) 0.3321(5) 0.2595(3) 0.0515(13) Uani 1 d . . .
C7 C 0.1705(6) 0.2203(5) 0.2621(3) 0.0545(13) Uani 1 d . . .
C8 C 0.2509(5) 0.1582(4) 0.3156(3) 0.0500(12) Uani 1 d . . .
C9 C 0.3532(5) 0.2311(4) 0.3463(3) 0.0502(12) Uani 1 d . . .
C10 C 0.3362(5) 0.3384(5) 0.3101(3) 0.0508(12) Uani 1 d . . .
C11 C 0.0168(4) 0.1159(3) 0.4765(2) 0.0342(9) Uani 1 d . . .
C12 C -0.0543(5) 0.0348(4) 0.4303(2) 0.0446(11) Uani 1 d . . .
C13 C 0.0691(5) 0.0785(4) 0.5437(2) 0.0448(11) Uani 1 d . . .
H13 H 0.1172 0.1301 0.5743 0.054 Uiso 1 calc R . .
H4 H -0.014(5) 0.460(4) 0.369(2) 0.042(14) Uiso 1 d . . .
H10 H 0.385(6) 0.400(5) 0.321(3) 0.071(17) Uiso 1 d . . .
H3 H -0.115(4) 0.270(3) 0.3705(19) 0.021(10) Uiso 1 d . . .
H9 H 0.422(6) 0.217(4) 0.387(3) 0.058(15) Uiso 1 d . . .
H8 H 0.234(5) 0.085(4) 0.326(2) 0.046(12) Uiso 1 d . . .
H6 H 0.190(5) 0.384(5) 0.233(3) 0.064(17) Uiso 1 d . . .
H1 H 0.205(5) 0.299(4) 0.512(3) 0.052(15) Uiso 1 d . . .
H5 H 0.182(5) 0.488(5) 0.456(3) 0.076(18) Uiso 1 d . . .
H7 H 0.099(6) 0.198(5) 0.240(3) 0.07(2) Uiso 1 d . . .

loop_
_atom_site_aniso_label
_atom_site_aniso_U_11
_atom_site_aniso_U_22
_atom_site_aniso_U_33
_atom_site_aniso_U_23
_atom_site_aniso_U_13
_atom_site_aniso_U_12
Fe1 0.0372(4) 0.0294(4) 0.0385(4) 0.0027(3) 0.0017(3) 0.0012(3)
O1 0.130(4) 0.049(2) 0.081(3) 0.0183(18) -0.064(3) -0.019(2)
C1 0.062(3) 0.043(3) 0.033(2) 0.004(2) -0.002(2) -0.014(2)
C2 0.043(2) 0.033(2) 0.037(2) 0.0040(17) 0.0027(19) 0.0012(19)
C3 0.033(2) 0.045(3) 0.048(2) 0.005(2) 0.004(2) 0.005(2)
C4 0.057(3) 0.036(2) 0.056(3) 0.013(2) 0.017(3) 0.013(2)
C5 0.063(3) 0.034(2) 0.048(3) -0.003(2) 0.009(2) -0.007(2)
C6 0.065(3) 0.053(3) 0.037(2) 0.007(2) 0.009(2) 0.017(3)
C7 0.052(3) 0.065(4) 0.047(3) -0.013(2) -0.002(2) 0.006(3)
C8 0.058(3) 0.032(3) 0.060(3) -0.004(2) 0.007(3) 0.004(2)
C9 0.041(3) 0.048(3) 0.061(3) 0.005(2) 0.006(2) 0.011(2)
C10 0.048(3) 0.045(3) 0.059(3) 0.002(2) 0.020(3) -0.005(2)
C11 0.031(2) 0.035(2) 0.036(2) 0.0017(17) -0.0010(18) 0.0006(17)
C12 0.059(3) 0.040(2) 0.035(2) 0.0074(18) -0.006(2) -0.005(2)
C13 0.051(3) 0.041(3) 0.042(2) -0.001(2) -0.011(2) -0.007(2)

loop_
_geom_bond_atom_site_label_1
_geom_bond_atom_site_label_2
_geom_bond_distance
_geom_bond_site_symmetry_2
_geom_bond_publ_flag
Fe1 C6 2.031(5) . ?
Fe1 C10 2.035(5) . ?
Fe1 C1 2.038(5) . ?
Fe1 C3 2.040(4) . ?
Fe1 C5 2.042(5) . ?
Fe1 C9 2.046(5) . ?
Fe1 C7 2.045(5) . ?
Fe1 C2 2.043(4) . ?
Fe1 C8 2.051(5) . ?
Fe1 C4 2.053(5) . ?
O1 C12 1.317(5) . ?
C1 C5 1.414(7) . ?
C1 C2 1.438(6) . ?
C1 H1 0.84(5) . ?
C2 C3 1.437(6) . ?
C2 C11 1.483(6) . ?
C3 C4 1.409(7) . ?
C3 H3 0.90(4) . ?
C4 C5 1.399(7) . ?
C4 H4 0.76(5) . ?
C5 H5 1.00(6) . ?
C6 C7 1.406(8) . ?
C6 C10 1.398(7) . ?
C6 H6 0.84(6) . ?
C7 C8 1.416(7) . ?
C7 H7 0.83(5) . ?
C8 C9 1.406(7) . ?
C8 H8 0.89(5) . ?
C9 C10 1.420(7) . ?
C9 H9 0.98(5) . ?
C10 H10 0.88(6) . ?
C11 C13 1.355(5) . ?
C11 C12 1.422(6) . ?
C12 C13 1.413(6) 5_556 ?
C13 C12 1.413(6) 5_556 ?
C13 H13 0.9300 . ?
